data_2224076
loop_
_publ_author_name
'Huo, Li-Hua'
'Gao, Shan'
'Ng, Seik Weng'

_publ_section_title
;
 1,4-Bis(2-pyridyliminomethyl)benzene
;
_journal_coeditor_code XU2625
_journal_issue 11
_journal_name_full 'Acta Crystallographica Section E'
_journal_page_first o2659
_journal_paper_doi 10.1107/S1600536809039853
_journal_volume 65
_journal_year 2009
_chemical_formula_iupac 'C18 H14 N4'
_chemical_formula_moiety 'C18 H14 N4'
_chemical_formula_sum 'C18 H14 N4'
_chemical_formula_weight 286.33
_chemical_name_systematic
;
1,4-Bis(2-pyridyliminomethyl)benzene
;
_space_group_IT_number 14
_symmetry_cell_setting monoclinic
_symmetry_space_group_name_Hall '-P 2yn'
_symmetry_space_group_name_H-M 'P 1 21/n 1'
_atom_sites_solution_hydrogens geom
_atom_sites_solution_primary direct
_atom_sites_solution_secondary difmap
_audit_creation_method SHELXL-97
_cell_angle_alpha 90.00
_cell_angle_beta 109.746(5)
_cell_angle_gamma 90.00
_cell_formula_units_Z 2
_cell_length_a 6.1579(8)
_cell_length_b 18.911(3)
_cell_length_c 6.5956(11)
_cell_measurement_reflns_used 3577
_cell_measurement_temperature 293(2)
_cell_measurement_theta_max 27.5
_cell_measurement_theta_min 3.5
_cell_volume 722.91(19)
_computing_cell_refinement 'RAPID-AUTO (Rigaku, 1998)'
_computing_data_collection 'RAPID-AUTO (Rigaku, 1998)'
_computing_data_reduction 'CrystalClear (Rigaku/MSC, 2002)'
_computing_molecular_graphics 'X-SEED (Barbour, 2001)'
_computing_publication_material 'publCIF (Westrip, 2009)'
_computing_structure_refinement 'SHELXL97 (Sheldrick, 2008)'
_computing_structure_solution 'SHELXS97 (Sheldrick, 2008)'
_diffrn_ambient_temperature 293(2)
_diffrn_measured_fraction_theta_full 0.997
_diffrn_measured_fraction_theta_max 0.997
_diffrn_measurement_device_type 'Rigaku R-AXIS RAPID IP'
_diffrn_measurement_method \w
_diffrn_radiation_monochromator graphite
_diffrn_radiation_source 'fine-focus sealed tube'
_diffrn_radiation_type MoK\a
_diffrn_radiation_wavelength 0.71073
_diffrn_reflns_av_R_equivalents 0.0480
_diffrn_reflns_av_sigmaI/netI 0.0405
_diffrn_reflns_limit_h_max 7
_diffrn_reflns_limit_h_min -7
_diffrn_reflns_limit_k_max 24
_diffrn_reflns_limit_k_min -24
_diffrn_reflns_limit_l_max 8
_diffrn_reflns_limit_l_min -8
_diffrn_reflns_number 7013
_diffrn_reflns_theta_full 27.48
_diffrn_reflns_theta_max 27.48
_diffrn_reflns_theta_min 3.45
_diffrn_standards_decay_% 0
_diffrn_standards_interval_count 0
_diffrn_standards_interval_time 0
_diffrn_standards_number 0
_exptl_absorpt_coefficient_mu 0.081
_exptl_absorpt_correction_T_max 0.9831
_exptl_absorpt_correction_T_min 0.9760
_exptl_absorpt_correction_type multi-scan
_exptl_absorpt_process_details '(ABSCOR; Higashi, 1995)'
_exptl_crystal_colour Colorless
_exptl_crystal_density_diffrn 1.315
_exptl_crystal_density_method 'not measured'
_exptl_crystal_description Prism
_exptl_crystal_F_000 300
_exptl_crystal_size_max 0.30
_exptl_crystal_size_mid 0.26
_exptl_crystal_size_min 0.21
_refine_diff_density_max 0.149
_refine_diff_density_min -0.213
_refine_ls_extinction_method none
_refine_ls_goodness_of_fit_ref 1.052
_refine_ls_hydrogen_treatment constr
_refine_ls_matrix_type full
_refine_ls_number_parameters 100
_refine_ls_number_reflns 1657
_refine_ls_number_restraints 0
_refine_ls_restrained_S_all 1.052
_refine_ls_R_factor_all 0.0986
_refine_ls_R_factor_gt 0.0482
_refine_ls_shift/su_max 0.001
_refine_ls_shift/su_mean 0.001
_refine_ls_structure_factor_coef Fsqd
_refine_ls_weighting_details 'calc w=1/[\s^2^(Fo^2^)+(0.0811P)^2^+0.0419P] where P=(Fo^2^+2Fc^2^)/3'
_refine_ls_weighting_scheme calc
_refine_ls_wR_factor_gt 0.1210
_refine_ls_wR_factor_ref 0.1680
_reflns_number_gt 886
_reflns_number_total 1657
_reflns_threshold_expression I>2\s(I)
_cod_data_source_file xu2625.cif
_cod_data_source_block I
_cod_depositor_comments
;
The following automatic conversions were performed:
'_symmetry_cell_setting' value 'Monoclinic' changed to 'monoclinic'
according to '/home/saulius/struct/CIF-dictionaries/cif_core.dic'
dictionary named 'cif_core.dic' version 2.4.1 from
2010-06-29.

'_exptl_absorpt_correction_type' value 'Multi-scan' changed
to 'multi-scan' according to
'/home/saulius/struct/CIF-dictionaries/cif_core.dic' dictionary named
'cif_core.dic' version 2.4.1 from 2010-06-29.

Automatic conversion script
Id: cif_fix_enum 1527 2010-12-29 10:47:43Z saulius 

The following automatic conversions were performed:

'_symmetry_cell_setting' value 'Monoclinic' changed to 'monoclinic'
according to /home/saulius/struct/CIF-dictionaries/cif_core.dic
dictionary named 'cif_core.dic' version 2.4.1 from
2010-06-29.

'_exptl_absorpt_correction_type' value 'Multi-scan'
changed to 'multi-scan' according to
/home/saulius/struct/CIF-dictionaries/cif_core.dic dictionary named
'cif_core.dic' version 2.4.1 from 2010-06-29.

Automatic conversion script
Id: cif_fix_values 1715 2011-07-08 13:25:40Z adriana 
;
_cod_original_cell_volume 722.90(18)
_cod_original_sg_symbol_H-M 'P 21/n'
_cod_database_code 2224076
_cod_database_fobs_code 2224076

loop_
_symmetry_equiv_pos_as_xyz
'x, y, z'
'-x+1/2, y+1/2, -z+1/2'
'-x, -y, -z'
'x-1/2, -y-1/2, z-1/2'

loop_
_atom_site_type_symbol
_atom_site_label
_atom_site_fract_x
_atom_site_fract_y
_atom_site_fract_z
_atom_site_U_iso_or_equiv
_atom_site_adp_type
_atom_site_calc_flag
_atom_site_refinement_flags
_atom_site_occupancy
_atom_site_disorder_assembly
_atom_site_disorder_group
N N1 0.2738(3) 0.57623(8) 0.4070(3) 0.0484(5) Uani d . 1 . .
N N2 0.4005(3) 0.67692(8) 0.6348(3) 0.0547(5) Uani d . 1 . .
C C1 0.3212(3) 0.48484(9) 0.0748(3) 0.0490(5) Uani d . 1 . .
H H1 0.2001 0.4745 0.1242 0.059 Uiso calc R 1 . .
C C2 0.6436(3) 0.55629(10) 0.0822(3) 0.0501(6) Uani d . 1 . .
H H2 0.7408 0.5945 0.1371 0.060 Uiso calc R 1 . .
C C3 0.4653(3) 0.54201(9) 0.1610(3) 0.0422(5) Uani d . 1 . .
C C4 0.4303(3) 0.58674(9) 0.3268(3) 0.0470(5) Uani d . 1 . .
H H4 0.5285 0.6251 0.3762 0.056 Uiso calc R 1 . .
C C5 0.2518(3) 0.62320(9) 0.5657(3) 0.0427(5) Uani d . 1 . .
C C6 0.0719(4) 0.61176(10) 0.6427(3) 0.0505(6) Uani d . 1 . .
H H6 -0.0267 0.5735 0.5940 0.061 Uiso calc R 1 . .
C C7 0.0405(4) 0.65755(10) 0.7920(3) 0.0566(6) Uani d . 1 . .
H H7 -0.0817 0.6513 0.8431 0.068 Uiso calc R 1 . .
C C8 0.1919(4) 0.71275(11) 0.8649(4) 0.0585(6) Uani d . 1 . .
H H8 0.1762 0.7443 0.9673 0.070 Uiso calc R 1 . .
C C9 0.3676(4) 0.71989(10) 0.7815(4) 0.0598(6) Uani d . 1 . .
H H9 0.4701 0.7572 0.8310 0.072 Uiso calc R 1 . .

loop_
_atom_site_aniso_label
_atom_site_aniso_U_11
_atom_site_aniso_U_22
_atom_site_aniso_U_33
_atom_site_aniso_U_12
_atom_site_aniso_U_13
_atom_site_aniso_U_23
N1 0.0544(10) 0.0491(9) 0.0460(11) -0.0014(8) 0.0225(9) -0.0062(7)
N2 0.0572(11) 0.0523(10) 0.0595(12) -0.0048(8) 0.0260(9) -0.0111(8)
C1 0.0530(12) 0.0510(11) 0.0503(13) -0.0033(9) 0.0268(10) -0.0034(9)
C2 0.0523(12) 0.0492(11) 0.0540(13) -0.0120(9) 0.0250(11) -0.0078(9)
C3 0.0472(11) 0.0413(10) 0.0389(11) 0.0030(8) 0.0158(9) 0.0011(8)
C4 0.0505(12) 0.0453(11) 0.0478(13) -0.0031(9) 0.0202(10) -0.0036(9)
C5 0.0452(11) 0.0419(10) 0.0415(11) 0.0036(8) 0.0156(9) 0.0002(8)
C6 0.0544(13) 0.0496(11) 0.0531(14) -0.0030(9) 0.0256(11) -0.0022(9)
C7 0.0674(14) 0.0548(12) 0.0588(14) 0.0064(10) 0.0361(12) 0.0009(10)
C8 0.0741(14) 0.0513(12) 0.0564(14) 0.0079(11) 0.0305(12) -0.0071(10)
C9 0.0673(14) 0.0500(11) 0.0639(15) -0.0090(10) 0.0247(12) -0.0159(10)

loop_
_atom_type_symbol
_atom_type_scat_dispersion_real
_atom_type_scat_dispersion_imag
_atom_type_scat_source
C 0.0033 0.0016 'International Tables Vol C Tables 4.2.6.8 and 6.1.1.4'
H 0.0000 0.0000 'International Tables Vol C Tables 4.2.6.8 and 6.1.1.4'
N 0.0061 0.0033 'International Tables Vol C Tables 4.2.6.8 and 6.1.1.4'

loop_
_geom_angle_atom_site_label_1
_geom_angle_atom_site_label_2
_geom_angle_atom_site_label_3
_geom_angle_site_symmetry_1
_geom_angle_site_symmetry_3
_geom_angle
_geom_angle_publ_flag
C4 N1 C5 . . 119.30(17) ?
C9 N2 C5 . . 117.11(17) ?
C2 C1 C3 3_665 . 120.54(17) ?
C2 C1 H1 3_665 . 119.7 ?
C3 C1 H1 . . 119.7 ?
C1 C2 C3 3_665 . 121.24(17) ?
C1 C2 H2 3_665 . 119.4 ?
C3 C2 H2 . . 119.4 ?
C2 C3 C1 . . 118.21(17) ?
C2 C3 C4 . . 120.26(17) ?
C1 C3 C4 . . 121.52(16) ?
N1 C4 C3 . . 123.46(18) ?
N1 C4 H4 . . 118.3 ?
C3 C4 H4 . . 118.3 ?
N2 C5 C6 . . 122.26(17) ?
N2 C5 N1 . . 120.16(16) ?
C6 C5 N1 . . 117.58(17) ?
C7 C6 C5 . . 119.28(19) ?
C7 C6 H6 . . 120.4 ?
C5 C6 H6 . . 120.4 ?
C6 C7 C8 . . 119.14(19) ?
C6 C7 H7 . . 120.4 ?
C8 C7 H7 . . 120.4 ?
C7 C8 C9 . . 117.83(19) ?
C7 C8 H8 . . 121.1 ?
C9 C8 H8 . . 121.1 ?
N2 C9 C8 . . 124.36(19) ?
N2 C9 H9 . . 117.8 ?
C8 C9 H9 . . 117.8 ?

loop_
_geom_bond_atom_site_label_1
_geom_bond_atom_site_label_2
_geom_bond_site_symmetry_2
_geom_bond_distance
_geom_bond_publ_flag
N1 C4 . 1.262(2) ?
N1 C5 . 1.414(2) ?
N2 C9 . 1.330(2) ?
N2 C5 . 1.340(2) ?
C1 C2 3_665 1.369(3) ?
C1 C3 . 1.392(3) ?
C1 H1 . 0.9300 ?
C2 C1 3_665 1.369(3) ?
C2 C3 . 1.391(3) ?
C2 H2 . 0.9300 ?
C3 C4 . 1.455(3) ?
C4 H4 . 0.9300 ?
C5 C6 . 1.383(3) ?
C6 C7 . 1.373(3) ?
C6 H6 . 0.9300 ?
C7 C8 . 1.374(3) ?
C7 H7 . 0.9300 ?
C8 C9 . 1.376(3) ?
C8 H8 . 0.9300 ?
C9 H9 . 0.9300 ?

loop_
_geom_torsion_atom_site_label_1
_geom_torsion_atom_site_label_2
_geom_torsion_atom_site_label_3
_geom_torsion_atom_site_label_4
_geom_torsion_site_symmetry_1
_geom_torsion_site_symmetry_2
_geom_torsion_site_symmetry_3
_geom_torsion_site_symmetry_4
_geom_torsion
_geom_torsion_publ_flag
C1 C2 C3 C1 3_665 . . . -0.5(3) ?
C1 C2 C3 C4 3_665 . . . -179.58(18) ?
C2 C1 C3 C2 3_665 . . . 0.5(3) ?
C2 C1 C3 C4 3_665 . . . 179.57(18) ?
C5 N1 C4 C3 . . . . -179.24(17) ?
C2 C3 C4 N1 . . . . -179.11(19) ?
C1 C3 C4 N1 . . . . 1.9(3) ?
C9 N2 C5 C6 . . . . -0.5(3) ?
C9 N2 C5 N1 . . . . 178.83(18) ?
C4 N1 C5 N2 . . . . -2.1(3) ?
C4 N1 C5 C6 . . . . 177.18(19) ?
N2 C5 C6 C7 . . . . 1.3(3) ?
N1 C5 C6 C7 . . . . -177.98(17) ?
C5 C6 C7 C8 . . . . -1.5(3) ?
C6 C7 C8 C9 . . . . 0.8(3) ?
C5 N2 C9 C8 . . . . -0.2(3) ?
C7 C8 C9 N2 . . . . 0.1(4) ?
